data_1511196
loop_
_publ_author_name
'Miessen, M.'
'Hoppe, R.'

_publ_section_title
;
 Neue Borate der Alkalimetalle K Li2 (B O3)
;
_journal_name_full 'Zeitschrift fuer Anorganische und Allgemeine Chemie'
_journal_page_first 7
_journal_page_last 14
_journal_paper_doi 10.1002/zaac.19855210202
_journal_volume 521
_journal_year 1985
_chemical_formula_sum 'B K Li2 O3'
_chemical_name_systematic 'K Li2 (B O3)'
_space_group_IT_number 62
_symmetry_space_group_name_Hall '-P 2ac 2n'
_symmetry_space_group_name_H-M 'P n m a'
_cell_angle_alpha 90
_cell_angle_beta 90
_cell_angle_gamma 90
_cell_formula_units_Z 4
_cell_length_a 7.971
_cell_length_b 6.432
_cell_length_c 6.457
_cell_volume 331.047
_citation_journal_id_ASTM ZAACAB
_cod_data_source_file boron0-1_302.cif
_cod_data_source_block B1K1Li2O3
_cod_original_formula_sum 'B1 K1 Li2 O3'
_cod_database_code 1511196

loop_
_symmetry_equiv_pos_as_xyz
x,y,z
-x+1/2,-y,z+1/2
x+1/2,-y+1/2,-z+1/2
-x,y+1/2,-z
-x,-y,-z
x-1/2,y,-z-1/2
-x-1/2,y-1/2,z-1/2
x,-y-1/2,z

loop_
_atom_site_label
_atom_site_type_symbol
_atom_site_fract_x
_atom_site_fract_y
_atom_site_fract_z
_atom_site_occupancy
_atom_site_U_iso_or_equiv
O1 O-2 0.5384 0.75 0.507 1 0.0
B1 B+3 0.6558 0.75 0.6638 1 0.0
K1 K+1 0.4913 0.75 0.1038 1 0.0
O2 O-2 0.7128 0.9376 0.7382 1 0.0
Li1 Li+1 0.8605 0.5416 0.9607 1 0.0
